data_7150825
loop_
_publ_author_name
'Prieto, Oscar'
'Lam, Hon Wai'

_publ_section_title
;
 Cobalt-catalyzed reductive Mannich reactions of 4-acryloylmorpholine
 with N-tosyl aldimines
;
_journal_issue 1
_journal_name_full 'Organic &amp;  Biomolecular Chemistry'
_journal_page_first 55
_journal_page_last 57
_journal_paper_doi 10.1039/b715839d
_journal_volume 6
_journal_year 2008
_chemical_compound_source 'Oscar Prieto OP-406 major diast '
_chemical_formula_moiety 'C18 H22 N2 O4 S2'
_chemical_formula_sum 'C18 H22 N2 O4 S2'
_chemical_formula_weight 394.52
_space_group_IT_number 2
_symmetry_cell_setting triclinic
_symmetry_space_group_name_Hall '-P 1'
_symmetry_space_group_name_H-M 'P -1'
_atom_sites_solution_hydrogens mixed
_atom_sites_solution_primary Patterson
_audit_creation_date 06-10-28
_audit_creation_method CRYSTALS_ver_12.83
_cell_angle_alpha 100.6340(10)
_cell_angle_beta 100.3860(10)
_cell_angle_gamma 99.8360(10)
_cell_formula_units_Z 2
_cell_length_a 5.96010(10)
_cell_length_b 9.7146(2)
_cell_length_c 16.6249(3)
_cell_measurement_reflns_used 8850
_cell_measurement_temperature 150
_cell_measurement_theta_max 30
_cell_measurement_theta_min 2
_cell_volume 909.57(3)
_computing_cell_refinement 'SAINT (Siemens ,1995)'
_computing_data_collection 'SMART (Siemens, 1993)'
_computing_data_reduction 'SAINT (Siemens ,1995)'
_computing_molecular_graphics 'CAMERON (Watkin et al., 1996)'
_computing_publication_material 'CRYSTALS (Betteridge et al., 2003)'
_computing_structure_refinement 'CRYSTALS (Betteridge et al., 2003)'
_computing_structure_solution 'DIRDIF-96 (Beurskens et al., 1996)'
_diffrn_ambient_temperature 150
_diffrn_measured_fraction_theta_full 0.996
_diffrn_measured_fraction_theta_max 0.936
_diffrn_measurement_device_type 'Bruker SMART'
_diffrn_measurement_method '\f & \w scans'
_diffrn_radiation_monochromator graphite
_diffrn_radiation_type 'Mo K\a'
_diffrn_radiation_wavelength 0.71073
_diffrn_reflns_av_R_equivalents 0.030
_diffrn_reflns_limit_h_max 8
_diffrn_reflns_limit_h_min -8
_diffrn_reflns_limit_k_max 13
_diffrn_reflns_limit_k_min -13
_diffrn_reflns_limit_l_max 23
_diffrn_reflns_limit_l_min -23
_diffrn_reflns_number 18451
_diffrn_reflns_theta_full 27.031
_diffrn_reflns_theta_max 30.034
_diffrn_reflns_theta_min 2.182
_diffrn_standards_number 0
_exptl_absorpt_coefficient_mu 0.320
_exptl_absorpt_correction_T_max 0.94
_exptl_absorpt_correction_T_min 0.69
_exptl_absorpt_correction_type multi-scan
_exptl_absorpt_process_details 'SADABS (Siemens, 1996)'
_exptl_crystal_colour colourless
_exptl_crystal_density_diffrn 1.440
_exptl_crystal_description block
_exptl_crystal_F_000 416
_exptl_crystal_recrystallization_method
;
>From hot EtOH
;
_exptl_crystal_size_max 0.35
_exptl_crystal_size_mid 0.24
_exptl_crystal_size_min 0.21
_refine_diff_density_max 0.44
_refine_diff_density_min -0.27
_refine_ls_extinction_method None
_refine_ls_goodness_of_fit_ref 0.9635
_refine_ls_hydrogen_treatment 'noref/refall (H9)'
_refine_ls_matrix_type full
_refine_ls_number_parameters 239
_refine_ls_number_reflns 4993
_refine_ls_number_restraints 0
_refine_ls_R_factor_all 0.0460
_refine_ls_R_factor_gt 0.0368
_refine_ls_shift/su_max 0.000421
_refine_ls_structure_factor_coef Fsqd
_refine_ls_weighting_details
;
Method= Modified Sheldrick
w=1/[\s^2^(F^2^) + ( 0.06P)^2^ + 0.00P]
,where P=(max(Fo^2^,0) + 2Fc^2^)/3
;
_refine_ls_weighting_scheme calc
_refine_ls_wR_factor_all 0.1019
_refine_ls_wR_factor_gt 0.0991
_refine_ls_wR_factor_ref 0.1019
_reflns_limit_h_max 8
_reflns_limit_h_min -8
_reflns_limit_k_max 13
_reflns_limit_k_min -13
_reflns_limit_l_max 23
_reflns_limit_l_min 0
_reflns_number_gt 4066
_reflns_number_total 4994
_reflns_threshold_expression I>2.0\s(I)
_oxford_diffrn_Wilson_B_factor 0.00
_oxford_diffrn_Wilson_scale 0.00
_oxford_refine_ls_scale 0.6596(14)
_oxford_structure_analysis_title 'HL6007 in P-1 solved dirdif'
_cod_data_source_file b715839d.txt
_cod_data_source_block hl6007
_cod_depositor_comments
;
The following automatic conversions were performed:
'_symmetry_cell_setting' value 'Triclinic' changed to 'triclinic'
according to '/home/saulius/struct/CIF-dictionaries/cif_core.dic'
dictionary named 'cif_core.dic' version 2.4.1 from 2010-06-29.

Automatic conversion script
Id: cif_fix_enum 1527 2010-12-29 10:47:43Z saulius 

The following automatic conversions were performed:

'_atom_sites_solution_hydrogens' value 'geom/difmap' was changed to
'mixed'.

Automatic conversion script
Id: cif_fix_values 6452 2018-10-05 10:23:21Z andrius 
;
_cod_original_sg_symbol_Hall -P1
_cod_original_sg_symbol_H-M 'P -1 '
_cod_database_code 7150825

loop_
_symmetry_equiv_pos_as_xyz
x,y,z
-x,-y,-z

loop_
_atom_site_label
_atom_site_type_symbol
_atom_site_fract_x
_atom_site_fract_y
_atom_site_fract_z
_atom_site_U_iso_or_equiv
_atom_site_occupancy
_atom_site_adp_type
_atom_site_refinement_flags_posn
_atom_site_refinement_flags_adp
_atom_site_refinement_flags_occupancy
_atom_site_disorder_assembly
_atom_site_disorder_group
_atom_site_attached_hydrogens
S1 S -0.07640(6) 0.25269(4) 0.00173(2) 0.0247 1.0000 Uani . . . . . .
C2 C 0.0738(3) 0.17110(16) -0.06438(9) 0.0256 1.0000 Uani . . . . . .
C3 C 0.2556(3) 0.12507(16) -0.02322(10) 0.0247 1.0000 Uani . . . . . .
C4 C 0.2775(2) 0.15576(15) 0.06550(9) 0.0217 1.0000 Uani . . . . . .
C5 C 0.1061(2) 0.22487(14) 0.08725(8) 0.0192 1.0000 Uani . . . . . .
S6 S 0.07518(6) 0.28984(4) 0.18880(2) 0.0190 1.0000 Uani . . . . . .
O7 O -0.16797(17) 0.29142(12) 0.18276(7) 0.0265 1.0000 Uani . . . . . .
O8 O 0.18878(19) 0.20910(11) 0.24129(7) 0.0256 1.0000 Uani . . . . . .
N9 N 0.2130(2) 0.45454(13) 0.22029(7) 0.0190 1.0000 Uani . . . . . .
C10 C 0.4677(2) 0.49379(14) 0.25132(8) 0.0174 1.0000 Uani . . . . . .
C11 C 0.5848(2) 0.59497(14) 0.20166(8) 0.0183 1.0000 Uani . . . . . .
C12 C 0.5377(3) 0.52776(15) 0.10768(9) 0.0243 1.0000 Uani . . . . . .
C13 C 0.4965(2) 0.73445(14) 0.21270(8) 0.0186 1.0000 Uani . . . . . .
O14 O 0.28461(18) 0.72796(11) 0.18725(7) 0.0255 1.0000 Uani . . . . . .
N15 N 0.6467(2) 0.86122(12) 0.24592(7) 0.0198 1.0000 Uani . . . . . .
C16 C 0.5597(3) 0.99485(15) 0.25258(9) 0.0235 1.0000 Uani . . . . . .
C17 C 0.5809(3) 1.06210(18) 0.34396(10) 0.0315 1.0000 Uani . . . . . .
O18 O 0.8155(2) 1.08642(12) 0.39088(7) 0.0319 1.0000 Uani . . . . . .
C19 C 0.8978(3) 0.95646(17) 0.38486(10) 0.0267 1.0000 Uani . . . . . .
C20 C 0.8871(2) 0.88729(15) 0.29391(9) 0.0233 1.0000 Uani . . . . . .
C21 C 0.5322(2) 0.56194(14) 0.34465(8) 0.0183 1.0000 Uani . . . . . .
C22 C 0.3880(2) 0.63696(16) 0.38405(9) 0.0228 1.0000 Uani . . . . . .
C23 C 0.4557(3) 0.70337(17) 0.46868(9) 0.0266 1.0000 Uani . . . . . .
C24 C 0.6700(3) 0.69622(17) 0.51499(9) 0.0264 1.0000 Uani . . . . . .
C25 C 0.8154(3) 0.62283(17) 0.47624(9) 0.0270 1.0000 Uani . . . . . .
C26 C 0.7466(2) 0.55488(16) 0.39173(9) 0.0229 1.0000 Uani . . . . . .
H9 H 0.149(3) 0.515(2) 0.1977(12) 0.029(5) 1.0000 Uiso . . . . . .
H2 H 0.0347 0.1591 -0.1236 0.0292 1.0000 Uiso . . . . . .
H3 H 0.3570 0.0776 -0.0506 0.0293 1.0000 Uiso . . . . . .
H4 H 0.3943 0.1319 0.1043 0.0250 1.0000 Uiso . . . . . .
H10 H 0.5293 0.4039 0.2428 0.0210 1.0000 Uiso . . . . . .
H11 H 0.7572 0.6180 0.2246 0.0221 1.0000 Uiso . . . . . .
H121 H 0.6150 0.5956 0.0793 0.0365 1.0000 Uiso . . . . . .
H122 H 0.5986 0.4399 0.0995 0.0365 1.0000 Uiso . . . . . .
H123 H 0.3692 0.5048 0.0842 0.0365 1.0000 Uiso . . . . . .
H161 H 0.6530 1.0621 0.2270 0.0277 1.0000 Uiso . . . . . .
H162 H 0.3940 0.9735 0.2228 0.0277 1.0000 Uiso . . . . . .
H171 H 0.5312 1.1549 0.3480 0.0366 1.0000 Uiso . . . . . .
H172 H 0.4781 0.9973 0.3680 0.0366 1.0000 Uiso . . . . . .
H191 H 1.0614 0.9773 0.4168 0.0310 1.0000 Uiso . . . . . .
H192 H 0.7996 0.8893 0.4090 0.0310 1.0000 Uiso . . . . . .
H201 H 0.9905 0.9521 0.2701 0.0267 1.0000 Uiso . . . . . .
H202 H 0.9388 0.7953 0.2911 0.0267 1.0000 Uiso . . . . . .
H22 H 0.2415 0.6428 0.3526 0.0274 1.0000 Uiso . . . . . .
H23 H 0.3553 0.7537 0.4948 0.0319 1.0000 Uiso . . . . . .
H24 H 0.7166 0.7413 0.5729 0.0305 1.0000 Uiso . . . . . .
H25 H 0.9632 0.6189 0.5076 0.0315 1.0000 Uiso . . . . . .
H26 H 0.8465 0.5034 0.3660 0.0281 1.0000 Uiso . . . . . .

loop_
_atom_site_aniso_label
_atom_site_aniso_U_11
_atom_site_aniso_U_22
_atom_site_aniso_U_33
_atom_site_aniso_U_23
_atom_site_aniso_U_13
_atom_site_aniso_U_12
S1 0.02196(17) 0.02632(19) 0.02399(18) 0.00466(14) 0.00032(13) 0.00621(14)
C2 0.0279(7) 0.0235(7) 0.0217(7) 0.0019(6) 0.0036(6) 0.0009(6)
C3 0.0241(7) 0.0216(7) 0.0275(7) 0.0030(6) 0.0065(6) 0.0045(5)
C4 0.0212(6) 0.0178(6) 0.0234(7) 0.0032(5) 0.0023(5) 0.0013(5)
C5 0.0181(6) 0.0161(6) 0.0217(6) 0.0046(5) 0.0010(5) 0.0022(5)
S6 0.01781(16) 0.01863(17) 0.02090(16) 0.00601(12) 0.00423(12) 0.00292(12)
O7 0.0185(5) 0.0292(6) 0.0324(6) 0.0078(4) 0.0077(4) 0.0037(4)
O8 0.0289(5) 0.0238(5) 0.0263(5) 0.0117(4) 0.0048(4) 0.0062(4)
N9 0.0182(5) 0.0175(5) 0.0205(5) 0.0036(4) 0.0018(4) 0.0051(4)
C10 0.0171(6) 0.0174(6) 0.0180(6) 0.0040(5) 0.0038(5) 0.0045(5)
C11 0.0203(6) 0.0170(6) 0.0178(6) 0.0029(5) 0.0058(5) 0.0042(5)
C12 0.0348(8) 0.0197(7) 0.0184(6) 0.0034(5) 0.0097(6) 0.0025(6)
C13 0.0229(6) 0.0178(6) 0.0150(6) 0.0040(5) 0.0032(5) 0.0049(5)
O14 0.0219(5) 0.0214(5) 0.0300(5) 0.0050(4) -0.0019(4) 0.0049(4)
N15 0.0210(5) 0.0174(5) 0.0200(5) 0.0024(4) 0.0031(4) 0.0046(4)
C16 0.0283(7) 0.0165(6) 0.0244(7) 0.0039(5) 0.0019(6) 0.0059(5)
C17 0.0311(8) 0.0320(8) 0.0285(8) -0.0033(6) 0.0037(6) 0.0126(7)
O18 0.0330(6) 0.0285(6) 0.0266(5) -0.0069(4) -0.0004(5) 0.0073(5)
C19 0.0254(7) 0.0282(8) 0.0239(7) 0.0041(6) 0.0016(6) 0.0042(6)
C20 0.0191(6) 0.0216(7) 0.0262(7) 0.0009(5) 0.0037(5) 0.0021(5)
C21 0.0189(6) 0.0198(6) 0.0169(6) 0.0061(5) 0.0045(5) 0.0031(5)
C22 0.0199(6) 0.0275(7) 0.0211(6) 0.0037(6) 0.0046(5) 0.0066(5)
C23 0.0270(7) 0.0310(8) 0.0217(7) 0.0017(6) 0.0091(6) 0.0062(6)
C24 0.0305(7) 0.0282(8) 0.0175(6) 0.0033(6) 0.0040(6) 0.0013(6)
C25 0.0249(7) 0.0303(8) 0.0235(7) 0.0076(6) -0.0021(6) 0.0056(6)
C26 0.0213(6) 0.0260(7) 0.0228(7) 0.0066(5) 0.0042(5) 0.0082(5)

loop_
_atom_type_symbol
_atom_type_scat_dispersion_real
_atom_type_scat_dispersion_imag
_atom_type_scat_Cromer_Mann_a1
_atom_type_scat_Cromer_Mann_b1
_atom_type_scat_Cromer_Mann_a2
_atom_type_scat_Cromer_Mann_b2
_atom_type_scat_Cromer_Mann_a3
_atom_type_scat_Cromer_Mann_b3
_atom_type_scat_Cromer_Mann_a4
_atom_type_scat_Cromer_Mann_b4
_atom_type_scat_Cromer_Mann_c
_atom_type_scat_source
C 0.0033 0.0016 2.3100 20.8439 1.0200 10.2075 1.5886 0.5687 0.8650 51.6512 0.2156 'International Tables Vol C 4.2.6.8 and 6.1.1.4'
H 0.0000 0.0000 0.4930 10.5109 0.3229 26.1257 0.1402 3.1424 0.0408 57.7998 0.0030 'International Tables Vol C 4.2.6.8 and 6.1.1.4'
N 0.0061 0.0033 12.2126 0.0057 3.1322 9.8933 2.0125 28.9975 1.1663 0.5826 -11.5290 'International Tables Vol C 4.2.6.8 and 6.1.1.4'
O 0.0106 0.0060 3.0485 13.2771 2.2868 5.7011 1.5463 0.3239 0.8670 32.9089 0.2508 'International Tables Vol C 4.2.6.8 and 6.1.1.4'
S 0.1246 0.1234 6.9053 1.4679 5.2034 22.2151 1.4379 0.2536 1.5863 56.1720 0.8669 'International Tables Vol C 4.2.6.8 and 6.1.1.4'

loop_
_geom_angle_atom_site_label_1
_geom_angle_site_symmetry_1
_geom_angle_atom_site_label_2
_geom_angle_site_symmetry_2
_geom_angle_atom_site_label_3
_geom_angle_site_symmetry_3
_geom_angle
_geom_angle_publ_flag
C2 . S1 . C5 . 90.91(7) yes
S1 . C2 . C3 . 112.82(11) yes
S1 . C2 . H2 . 123.6 no
C3 . C2 . H2 . 123.6 no
C2 . C3 . C4 . 112.78(13) yes
C2 . C3 . H3 . 123.6 no
C4 . C3 . H3 . 123.6 no
C3 . C4 . C5 . 110.75(13) yes
C3 . C4 . H4 . 124.6 no
C5 . C4 . H4 . 124.6 no
S1 . C5 . C4 . 112.74(11) yes
S1 . C5 . S6 . 120.84(8) yes
C4 . C5 . S6 . 126.33(11) yes
C5 . S6 . O7 . 106.42(6) yes
C5 . S6 . O8 . 106.77(7) yes
O7 . S6 . O8 . 120.74(6) yes
C5 . S6 . N9 . 108.94(6) yes
O7 . S6 . N9 . 106.17(6) yes
O8 . S6 . N9 . 107.42(6) yes
S6 . N9 . C10 . 121.85(9) yes
S6 . N9 . H9 . 115.7(12) no
C10 . N9 . H9 . 116.6(12) no
N9 . C10 . C11 . 111.42(11) yes
N9 . C10 . C21 . 111.18(10) yes
C11 . C10 . C21 . 110.43(10) yes
N9 . C10 . H10 . 107.9 no
C11 . C10 . H10 . 107.9 no
C21 . C10 . H10 . 107.9 no
C10 . C11 . C12 . 112.65(11) yes
C10 . C11 . C13 . 110.03(10) yes
C12 . C11 . C13 . 108.51(11) yes
C10 . C11 . H11 . 108.5 no
C12 . C11 . H11 . 108.5 no
C13 . C11 . H11 . 108.5 no
C11 . C12 . H121 . 109.5 no
C11 . C12 . H122 . 109.5 no
H121 . C12 . H122 . 109.5 no
C11 . C12 . H123 . 109.5 no
H121 . C12 . H123 . 109.5 no
H122 . C12 . H123 . 109.5 no
C11 . C13 . O14 . 118.18(12) yes
C11 . C13 . N15 . 120.53(12) yes
O14 . C13 . N15 . 121.23(12) yes
C13 . N15 . C16 . 119.72(12) yes
C13 . N15 . C20 . 128.05(12) yes
C16 . N15 . C20 . 110.99(11) yes
N15 . C16 . C17 . 109.51(12) yes
N15 . C16 . H161 . 109.5 no
C17 . C16 . H161 . 109.5 no
N15 . C16 . H162 . 109.5 no
C17 . C16 . H162 . 109.5 no
H161 . C16 . H162 . 109.5 no
C16 . C17 . O18 . 111.52(13) yes
C16 . C17 . H171 . 109.0 no
O18 . C17 . H171 . 109.0 no
C16 . C17 . H172 . 109.0 no
O18 . C17 . H172 . 109.0 no
H171 . C17 . H172 . 109.5 no
C17 . O18 . C19 . 111.12(12) yes
O18 . C19 . C20 . 111.07(12) yes
O18 . C19 . H191 . 109.1 no
C20 . C19 . H191 . 109.1 no
O18 . C19 . H192 . 109.1 no
C20 . C19 . H192 . 109.1 no
H191 . C19 . H192 . 109.5 no
C19 . C20 . N15 . 109.14(11) yes
C19 . C20 . H201 . 109.6 no
N15 . C20 . H201 . 109.6 no
C19 . C20 . H202 . 109.6 no
N15 . C20 . H202 . 109.6 no
H201 . C20 . H202 . 109.5 no
C10 . C21 . C22 . 122.05(12) yes
C10 . C21 . C26 . 119.20(12) yes
C22 . C21 . C26 . 118.69(12) yes
C21 . C22 . C23 . 120.87(13) yes
C21 . C22 . H22 . 119.6 no
C23 . C22 . H22 . 119.6 no
C22 . C23 . C24 . 120.03(14) yes
C22 . C23 . H23 . 120.0 no
C24 . C23 . H23 . 120.0 no
C23 . C24 . C25 . 119.55(13) yes
C23 . C24 . H24 . 120.2 no
C25 . C24 . H24 . 120.2 no
C24 . C25 . C26 . 120.45(13) yes
C24 . C25 . H25 . 119.8 no
C26 . C25 . H25 . 119.8 no
C21 . C26 . C25 . 120.40(13) yes
C21 . C26 . H26 . 119.8 no
C25 . C26 . H26 . 119.8 no

loop_
_geom_bond_atom_site_label_1
_geom_bond_site_symmetry_1
_geom_bond_atom_site_label_2
_geom_bond_site_symmetry_2
_geom_bond_distance
_geom_bond_publ_flag
S1 . C2 . 1.7069(15) yes
S1 . C5 . 1.7211(14) yes
C2 . C3 . 1.361(2) yes
C2 . H2 . 0.950 no
C3 . C4 . 1.427(2) yes
C3 . H3 . 0.950 no
C4 . C5 . 1.3798(19) yes
C4 . H4 . 0.950 no
C5 . S6 . 1.7438(14) yes
S6 . O7 . 1.4374(10) yes
S6 . O8 . 1.4339(11) yes
S6 . N9 . 1.6112(12) yes
N9 . C10 . 1.4703(17) yes
N9 . H9 . 0.863(19) no
C10 . C11 . 1.5518(18) yes
C10 . C21 . 1.5206(18) yes
C10 . H10 . 1.000 no
C11 . C12 . 1.5327(18) yes
C11 . C13 . 1.5273(18) yes
C11 . H11 . 1.000 no
C12 . H121 . 0.980 no
C12 . H122 . 0.980 no
C12 . H123 . 0.980 no
C13 . O14 . 1.2445(16) yes
C13 . N15 . 1.3479(17) yes
N15 . C16 . 1.4710(18) yes
N15 . C20 . 1.4639(18) yes
C16 . C17 . 1.512(2) yes
C16 . H161 . 0.990 no
C16 . H162 . 0.990 no
C17 . O18 . 1.4301(19) yes
C17 . H171 . 0.990 no
C17 . H172 . 0.990 no
O18 . C19 . 1.4238(19) yes
C19 . C20 . 1.522(2) yes
C19 . H191 . 0.990 no
C19 . H192 . 0.990 no
C20 . H201 . 0.990 no
C20 . H202 . 0.990 no
C21 . C22 . 1.3926(19) yes
C21 . C26 . 1.3926(19) yes
C22 . C23 . 1.389(2) yes
C22 . H22 . 0.950 no
C23 . C24 . 1.387(2) yes
C23 . H23 . 0.950 no
C24 . C25 . 1.385(2) yes
C24 . H24 . 0.950 no
C25 . C26 . 1.391(2) yes
C25 . H25 . 0.950 no
C26 . H26 . 0.950 no
